data_7130363
loop_
_publ_author_name
'Pournara, Anastasia D.'
'Rizogianni, Sofia'
'Evangelou, Dimitrios A.'
'Andreou, Evangelos K.'
'Armatas, Gerasimos S.'
'Manos, Manolis J.'

_publ_section_title
;
 Zr<sup>4+</sup>-terephthalate MOFs with 6-connected structures, highly
 efficient As(III/V) sorption and superhydrophobic properties.
;
_journal_name_full 'Chemical communications (Cambridge, England)'
_journal_paper_doi 10.1039/d2cc03090j
_journal_year 2022
_chemical_compound_source 'see text'
_chemical_formula_moiety 'C16.55 H21.05 N O10.67 Zr2, 1.52(C3 H7 N O)'
_chemical_formula_sum 'C21.11 H31.69 N2.52 O12.19 Zr2'
_chemical_formula_weight 698.21
_space_group_IT_number 146
_space_group_name_Hall 'R 3'
_space_group_name_H-M_alt 'R 3 :H'
_symmetry_cell_setting trigonal
_symmetry_Int_Tables_number 146
_symmetry_space_group_name_Hall 'R 3'
_symmetry_space_group_name_H-M 'R 3 :H'
_audit_update_record
;
2022-05-31 deposited with the CCDC.	2022-07-14 downloaded from the CCDC.
;
_cell_angle_alpha 90
_cell_angle_beta 90
_cell_angle_gamma 120
_cell_formula_units_Z 9
_cell_length_a 14.714(5)
_cell_length_b 14.714(5)
_cell_length_c 36.044(12)
_cell_volume 6758(4)
_computing_cell_refinement 'TOPAS V.6, BRUKER'
_computing_publication_material 'PLATON (Spek, 2003)'
_computing_structure_refinement 'TOPAS V.6, BRUKER'
_diffrn_measurement_device_type 'BRUKER D2 PHASER'
_diffrn_radiation_probe x-ray
_diffrn_radiation_type CuK\a
_diffrn_radiation_wavelength 1.54184
_exptl_absorpt_coefficient_mu 6.214
_exptl_crystal_density_diffrn 1.544
_exptl_crystal_density_method 'Not Measured'
_exptl_crystal_F_000 3181.3
_cod_data_source_file d2cc03090j3.cif
_cod_data_source_block NONMOF
_cod_original_cell_volume 6758(5)
_cod_original_sg_symbol_H-M 'R 3'
_cod_database_code 7130363

loop_
_space_group_symop_id
_space_group_symop_operation_xyz
1 x,y,z
2 -y,x-y,z
3 -x+y,-x,z
4 1/3+x,2/3+y,2/3+z
5 1/3-y,2/3+x-y,2/3+z
6 1/3-x+y,2/3-x,2/3+z
7 2/3+x,1/3+y,1/3+z
8 2/3-y,1/3+x-y,1/3+z
9 2/3-x+y,1/3-x,1/3+z

loop_
_atom_site_label
_atom_site_type_symbol
_atom_site_thermal_displace_type
_atom_site_fract_x
_atom_site_fract_y
_atom_site_fract_z
_atom_site_occupancy
_atom_site_U_iso_or_equiv
_atom_site_calc_flag
_atom_site_refinement_flags
_atom_site_disorder_assembly
_atom_site_disorder_group
Zr1 Zr Uiso 0.08090 0.16160 0.04010 1.000 0.0500 . . . .
Zr2 Zr Uiso 0.58577 0.41413 0.29323 1.000 0.0500 . . . .
O3 O Uiso 0.18110 0.16970 0.09020 1.000 0.0500 . . . .
O4 O Uiso 0.05280 0.29790 0.02610 1.000 0.0500 . . . .
O5 O Uiso 0.49100 0.32460 0.24590 1.000 0.0500 . . . .
O6 O Uiso 0.61387 0.57843 0.30723 1.000 0.0500 . . . .
O7 O Uiso 0.49100 0.16640 0.24590 1.000 0.0500 . . . .
O8 O Uiso 0.43317 0.38623 0.30723 1.000 0.0500 . . . .
O9 O Uiso 0.18110 0.01140 0.09020 1.000 0.0500 . . . .
O10 O Uiso 0.23350 0.28640 0.02610 1.000 0.0500 . . . .
O11 O Uiso 0.16150 0.08080 0.02000 1.000 0.0500 . . . .
O12 O Uiso 0.08080 0.16150 -0.02000 1.000 0.0500 . . . .
O102 O Uiso 0.00000 0.00000 0.06030 1.000 0.0500 . . . .
O103 O Uiso 0.66667 0.33333 0.27303 1.000 0.0500 . . . .
N13 N Uiso 0.27330 0.30540 0.13530 1.000 0.0500 . . . .
C14 C Uiso 0.30550 0.23740 0.15190 1.000 0.0500 . . . .
C15 C Uiso 0.36660 0.26800 0.18430 1.000 0.0500 . . . .
C16 C Uiso 0.36660 0.09860 0.18430 1.000 0.0500 . . . .
C17 C Uiso 0.30550 0.06800 0.15190 1.000 0.0500 . . . .
C18 C Uiso 0.20670 0.10330 0.10360 1.000 0.0500 . . . .
C19 C Uiso 0.27630 0.13820 0.13810 1.000 0.0500 . . . .
C20 C Uiso 0.46540 0.23270 0.23260 1.000 0.0500 . . . .
C21 C Uiso 0.39580 0.19780 0.19800 1.000 0.0500 . . . .
C22 C Uiso 0.27360 0.33830 0.09710 0.950 0.0500 . . . .
C23 C Uiso -0.11864 0.39754 0.11425 0.950 0.0500 . . . .
C24 C Uiso -0.00161 0.45508 0.12510 0.950 0.0500 . . . .
C25 C Uiso 0.06075 0.44365 0.09285 0.950 0.0500 . . . .
C26 C Uiso 0.14710 0.43100 0.11200 0.950 0.0500 . . . .
C27 C Uiso 0.17520 0.35020 0.09720 0.950 0.0500 . . . .
O28 O Uiso 0.33530 0.51640 0.26470 0.380 0.0500 . . . .
C29 C Uiso -0.16960 0.30151 0.08809 0.950 0.0500 . . . .
C30 C Uiso -0.29000 0.23599 0.08167 0.950 0.0500 . . . .
C31 C Uiso -0.32591 0.11836 0.07781 0.950 0.0500 . . . .
N32 N Uiso 0.35390 0.51380 0.20140 0.380 0.0500 . . . .
C33 C Uiso 0.37340 0.56550 0.23640 0.380 0.0500 . . . .
C34 C Uiso 0.28000 0.40210 0.19720 0.380 0.0500 . . . .
C35 C Uiso 0.41000 0.57470 0.16930 0.380 0.0500 . . . .
O36 O Uiso 0.10527 0.08033 0.23113 0.380 0.0500 . . . .
N37 N Uiso 0.24447 0.15833 0.27123 0.380 0.0500 . . . .
C38 C Uiso 0.14797 0.07223 0.25843 0.380 0.0500 . . . .
C39 C Uiso 0.29057 0.26193 0.25423 0.380 0.0500 . . . .
C40 C Uiso 0.29727 0.14103 0.30143 0.380 0.0500 . . . .
O41 O Uiso 0.10947 0.44983 0.26843 0.380 0.0500 . . . .
N42 N Uiso 0.16407 0.51663 0.32723 0.380 0.0500 . . . .
C43 C Uiso 0.15967 0.45493 0.29573 0.380 0.0500 . . . .
C44 C Uiso 0.10137 0.56773 0.32963 0.380 0.0500 . . . .
C45 C Uiso 0.23347 0.52853 0.35723 0.380 0.0500 . . . .
O46 O Uiso 0.26007 0.34353 0.35583 0.380 0.0500 . . . .
N47 N Uiso 0.13247 0.27683 0.31103 0.380 0.0500 . . . .
C48 C Uiso 0.23857 0.33663 0.32313 0.380 0.0500 . . . .
C49 C Uiso 0.04507 0.23023 0.33723 0.380 0.0500 . . . .
C50 C Uiso 0.11227 0.26233 0.27153 0.380 0.0500 . . . .
H52 H Uiso 0.38955 0.34658 0.19788 1.000 0.0500 . . . .
H53 H Uiso 0.38959 0.04304 0.19791 1.000 0.0500 . . . .
H54 H Uiso 0.28244 -0.01063 0.13834 1.000 0.0500 . . . .
H55 H Uiso 0.26395 0.27470 0.07677 0.950 0.0500 . . . .
H56 H Uiso 0.34957 0.41487 0.09152 0.950 0.0500 . . . .
H57 H Uiso -0.13567 0.45896 0.10203 0.950 0.0500 . . . .
H58 H Uiso -0.16886 0.36562 0.14028 0.950 0.0500 . . . .
H59 H Uiso 0.00967 0.41836 0.15129 0.950 0.0500 . . . .
H60 H Uiso 0.02619 0.54153 0.13028 0.950 0.0500 . . . .
H61 H Uiso 0.09709 0.51726 0.07487 0.950 0.0500 . . . .
H62 H Uiso 0.00635 0.37191 0.07553 0.950 0.0500 . . . .
H63 H Uiso 0.12437 0.41195 0.14243 0.950 0.0500 . . . .
H64 H Uiso 0.22435 0.50863 0.11088 0.950 0.0500 . . . .
H65 H Uiso 0.14913 0.33871 0.06694 0.950 0.0500 . . . .
H66 H Uiso 0.12192 0.27071 0.11063 0.950 0.0500 . . . .
H67 H Uiso -0.14301 0.24479 0.09785 0.950 0.0500 . . . .
H68 H Uiso -0.13800 0.32699 0.05876 0.950 0.0500 . . . .
H69 H Uiso -0.31090 0.26420 0.05527 0.950 0.0500 . . . .
H70 H Uiso -0.33256 0.24681 0.10622 0.950 0.0500 . . . .
H71 H Uiso -0.27902 0.09734 0.09772 0.950 0.0500 . . . .
H72 H Uiso -0.31225 0.10123 0.04812 0.950 0.0500 . . . .
H73 H Uiso -0.41300 0.06957 0.08474 0.950 0.0500 . . . .
H74 H Uiso 0.42576 0.65446 0.23751 0.380 0.0500 . . . .
H75 H Uiso 0.31412 0.35523 0.21039 0.380 0.0500 . . . .
H76 H Uiso 0.26506 0.38189 0.16645 0.380 0.0500 . . . .
H77 H Uiso 0.20294 0.38171 0.21147 0.380 0.0500 . . . .
H78 H Uiso 0.35253 0.57968 0.14934 0.380 0.0500 . . . .
H79 H Uiso 0.45024 0.53542 0.15480 0.380 0.0500 . . . .
H80 H Uiso 0.47155 0.65711 0.17840 0.380 0.0500 . . . .
H81 H Uiso 0.11127 -0.00499 0.27439 0.380 0.0500 . . . .
H82 H Uiso 0.27406 0.25316 0.22314 0.380 0.0500 . . . .
H83 H Uiso 0.37898 0.30611 0.25909 0.380 0.0500 . . . .
H84 H Uiso 0.25472 0.30754 0.26716 0.380 0.0500 . . . .
H85 H Uiso 0.38573 0.18970 0.29704 0.380 0.0500 . . . .
H86 H Uiso 0.27260 0.05428 0.30275 0.380 0.0500 . . . .
H87 H Uiso 0.27551 0.16534 0.32854 0.380 0.0500 . . . .
H88 H Uiso 0.20392 0.40971 0.29617 0.380 0.0500 . . . .
H89 H Uiso 0.02692 0.51614 0.34617 0.380 0.0500 . . . .
H90 H Uiso 0.07940 0.58029 0.30051 0.380 0.0500 . . . .
H91 H Uiso 0.14866 0.64680 0.34409 0.380 0.0500 . . . .
H92 H Uiso 0.31719 0.59022 0.34954 0.380 0.0500 . . . .
H93 H Uiso 0.22968 0.45037 0.36268 0.380 0.0500 . . . .
H94 H Uiso 0.20862 0.55444 0.38328 0.380 0.0500 . . . .
H95 H Uiso 0.30423 0.37858 0.30196 0.380 0.0500 . . . .
H96 H Uiso 0.03167 0.15044 0.34660 0.380 0.0500 . . . .
H97 H Uiso -0.02891 0.21999 0.32319 0.380 0.0500 . . . .
H98 H Uiso 0.06424 0.28389 0.36235 0.380 0.0500 . . . .
H99 H Uiso 0.13642 0.20481 0.26055 0.380 0.0500 . . . .
H100 H Uiso 0.15946 0.34094 0.25677 0.380 0.0500 . . . .
H101 H Uiso 0.02503 0.22983 0.26617 0.380 0.0500 . . . .

loop_
_atom_type_symbol
_atom_type_description
_atom_type_scat_dispersion_real
_atom_type_scat_dispersion_imag
_atom_type_scat_source
C C 0.0033 0.0016 ' International Tables Vol C Tables 4.2.6.8 and 6.1.1.4'
H H 0.0000 0.0000 ' International Tables Vol C Tables 4.2.6.8 and 6.1.1.4'
N N 0.0061 0.0033 ' International Tables Vol C Tables 4.2.6.8 and 6.1.1.4'
O O 0.0106 0.0060 ' International Tables Vol C Tables 4.2.6.8 and 6.1.1.4'
Zr Zr -2.9673 0.5597 ' International Tables Vol C Tables 4.2.6.8 and 6.1.1.4'

loop_
_geom_angle_atom_site_label_1
_geom_angle_atom_site_label_2
_geom_angle_atom_site_label_3
_geom_angle
_geom_angle_site_symmetry_1
_geom_angle_site_symmetry_2
_geom_angle_site_symmetry_3
_geom_angle_publ_flag
O3 Zr1 O4 121.24(1) . . . yes
O3 Zr1 O10 76.65(2) . . . yes
O3 Zr1 O11 77.26(2) . . . yes
O3 Zr1 O12 141.87(1) . . . yes
O3 Zr1 O102 77.33(1) . . . yes
O3 Zr1 O9 76.12(3) . . 2_555 yes
O3 Zr1 O11 141.75(1) . . 2_555 yes
O4 Zr1 O10 76.57(3) . . . yes
O4 Zr1 O11 141.94(1) . . . yes
O4 Zr1 O12 77.32(1) . . . yes
O4 Zr1 O102 141.78(2) . . . yes
O4 Zr1 O9 76.02(1) . . 2_555 yes
O4 Zr1 O11 77.32(2) . . 2_555 yes
O10 Zr1 O11 76.43(3) . . . yes
O10 Zr1 O12 76.35(1) . . . yes
O10 Zr1 O102 141.50(1) . . . yes
O9 Zr1 O10 122.45(2) 2_555 . . yes
O10 Zr1 O11 141.45(1) . . 2_555 yes
O11 Zr1 O12 70.60(1) . . . yes
O11 Zr1 O102 70.50(2) . . . yes
O9 Zr1 O11 141.81(1) 2_555 . . yes
O11 Zr1 O11 109.50(2) . . 2_555 yes
O12 Zr1 O102 109.44(1) . . . yes
O9 Zr1 O12 141.78(1) 2_555 . . yes
O11 Zr1 O12 70.59(1) 2_555 . . yes
O9 Zr1 O102 77.29(2) 2_555 . . yes
O11 Zr1 O102 70.43(1) 2_555 . . yes
O9 Zr1 O11 77.17(2) 2_555 . 2_555 yes
O5 Zr2 O6 122.16(1) . . . yes
O5 Zr2 O8 76.99(2) . . . yes
O5 Zr2 O103 76.61(2) . . . yes
O5 Zr2 O7 76.94(2) . . 3_665 yes
O5 Zr2 O12 141.43(1) . . 7_555 yes
O5 Zr2 O11 141.49(1) . . 8_555 yes
O5 Zr2 O12 76.50(2) . . 8_555 yes
O6 Zr2 O8 76.62(1) . . . yes
O6 Zr2 O103 141.80(1) . . . yes
O6 Zr2 O7 76.41(2) . . 3_665 yes
O6 Zr2 O12 77.34(1) . . 7_555 yes
O6 Zr2 O11 77.35(1) . . 8_555 yes
O6 Zr2 O12 141.96(2) . . 8_555 yes
O8 Zr2 O103 141.45(1) . . . yes
O7 Zr2 O8 123.37(1) 3_665 . . yes
O8 Zr2 O12 141.48(2) . . 7_555 yes
O8 Zr2 O11 76.36(1) . . 8_555 yes
O8 Zr2 O12 76.41(1) . . 8_555 yes
O7 Zr2 O103 76.59(2) 3_665 . . yes
O12 Zr2 O103 70.41(2) 7_555 . . yes
O11 Zr2 O103 109.40(1) 8_555 . . yes
O12 Zr2 O103 70.46(2) 8_555 . . yes
O7 Zr2 O12 76.46(2) 3_665 . 7_555 yes
O7 Zr2 O11 141.46(1) 3_665 . 8_555 yes
O7 Zr2 O12 141.47(1) 3_665 . 8_555 yes
O11 Zr2 O12 70.59(1) 8_555 . 7_555 yes
O12 Zr2 O12 109.46(1) 7_555 . 8_555 yes
O11 Zr2 O12 70.57(1) 8_555 . 8_555 yes
Zr1 O3 C18 132.18(1) . . . yes
Zr2 O5 C20 133.00(1) . . . yes
Zr2 O7 C20 133.02(1) 2_655 . . yes
Zr1 O9 C18 132.23(1) 3_555 . . yes
Zr1 O11 Zr1 109.60(2) . . 3_555 yes
Zr1 O11 Zr2 109.44(1) . . 6_554 yes
Zr1 O11 Zr2 109.41(1) 3_555 . 6_554 yes
Zr1 O12 Zr2 109.41(1) . . 4_444 yes
Zr1 O12 Zr2 109.40(1) . . 6_554 yes
Zr2 O12 Zr2 109.65(2) 4_444 . 6_554 yes
Zr1 O102 Zr1 109.47(1) . . 2_555 yes
Zr1 O102 Zr1 109.47(2) . . 3_555 yes
Zr1 O102 Zr1 109.47(2) 2_555 . 3_555 yes
Zr2 O103 Zr2 109.48(2) . . 2_655 yes
Zr2 O103 Zr2 109.48(2) . . 3_665 yes
Zr2 O103 Zr2 109.48(1) 2_655 . 3_665 yes
C14 N13 C22 132.68(1) . . . yes
N13 C14 C15 120.35(2) . . . yes
N13 C14 C19 123.11(2) . . . yes
C15 C14 C19 116.51(1) . . . no
C14 C15 C21 116.28(2) . . . no
C17 C16 C21 116.40(1) . . . no
C16 C17 C19 116.39(2) . . . no
O3 C18 O9 126.83(2) . . . yes
O3 C18 C19 116.51(2) . . . yes
O9 C18 C19 116.65(1) . . . yes
C14 C19 C17 127.01(2) . . . no
C14 C19 C18 116.57(1) . . . no
C17 C19 C18 116.40(2) . . . no
O5 C20 O7 127.04(2) . . . yes
O5 C20 C21 116.53(1) . . . yes
O7 C20 C21 116.42(2) . . . yes
C15 C21 C16 127.23(2) . . . no
C15 C21 C20 116.29(2) . . . no
C16 C21 C20 116.46(1) . . . no
N13 C22 C27 100.85(1) . . . yes
C24 C23 C29 123.71(1) . . . no
C23 C24 C25 108.13(2) . . . no
C24 C25 C26 104.35(2) . . . no
C25 C26 C27 119.76(1) . . . no
C22 C27 C26 136.01(1) . . . no
C23 C29 C30 122.66(1) . . . no
C29 C30 C31 110.75(1) . . . no
C14 C15 H52 120.00 . . . no
C21 C15 H52 124.00 . . . no
C17 C16 H53 120.00 . . . no
C21 C16 H53 124.00 . . . no
C16 C17 H54 120.00 . . . no
C19 C17 H54 124.00 . . . no
N13 C22 H55 111.00 . . . no
N13 C22 H56 109.00 . . . no
C27 C22 H55 111.00 . . . no
C27 C22 H56 114.00 . . . no
H55 C22 H56 111.00 . . . no
C24 C23 H57 107.00 . . . no
C24 C23 H58 109.00 . . . no
C29 C23 H57 107.00 . . . no
C29 C23 H58 102.00 . . . no
H57 C23 H58 107.00 . . . no
C23 C24 H59 110.00 . . . no
C23 C24 H60 109.00 . . . no
C25 C24 H59 110.00 . . . no
C25 C24 H60 110.00 . . . no
H59 C24 H60 110.00 . . . no
C24 C25 H61 110.00 . . . no
C24 C25 H62 109.00 . . . no
C26 C25 H61 110.00 . . . no
C26 C25 H62 112.00 . . . no
H61 C25 H62 110.00 . . . no
C25 C26 H63 108.00 . . . no
C25 C26 H64 109.00 . . . no
C27 C26 H63 108.00 . . . no
C27 C26 H64 104.00 . . . no
H63 C26 H64 108.00 . . . no
C22 C27 H65 104.00 . . . no
C22 C27 H66 95.00 . . . no
C26 C27 H65 104.00 . . . no
C26 C27 H66 109.00 . . . no
H65 C27 H66 104.00 . . . no
C23 C29 H67 107.00 . . . no
C23 C29 H68 109.00 . . . no
C30 C29 H67 107.00 . . . no
C30 C29 H68 103.00 . . . no
H67 C29 H68 107.00 . . . no
C29 C30 H69 109.00 . . . no
C29 C30 H70 109.00 . . . no
C31 C30 H69 109.00 . . . no
C31 C30 H70 109.00 . . . no
H69 C30 H70 109.00 . . . no
C30 C31 H71 109.00 . . . no
C30 C31 H72 109.00 . . . no
C30 C31 H73 109.00 . . . no
H71 C31 H72 109.00 . . . no
H71 C31 H73 109.00 . . . no
H72 C31 H73 109.00 . . . no
C33 N32 C34 122.12(1) . . . yes
C33 N32 C35 118.54(2) . . . yes
C34 N32 C35 119.34(1) . . . yes
O28 C33 N32 121.08(2) . . . yes
O28 C33 H74 120.00 . . . no
N32 C33 H74 119.00 . . . no
N32 C34 H75 109.00 . . . no
N32 C34 H76 109.00 . . . no
N32 C34 H77 109.00 . . . no
H75 C34 H76 109.00 . . . no
H75 C34 H77 109.00 . . . no
H76 C34 H77 109.00 . . . no
N32 C35 H78 109.00 . . . no
N32 C35 H79 109.00 . . . no
N32 C35 H80 109.00 . . . no
H78 C35 H79 109.00 . . . no
H78 C35 H80 109.00 . . . no
H79 C35 H80 109.00 . . . no
C38 N37 C39 121.92(1) . . . yes
C38 N37 C40 118.39(2) . . . yes
C39 N37 C40 119.68(1) . . . yes
O36 C38 N37 120.86(2) . . . yes
O36 C38 H81 120.00 . . . no
N37 C38 H81 119.00 . . . no
N37 C39 H82 109.00 . . . no
N37 C39 H83 109.00 . . . no
N37 C39 H84 109.00 . . . no
H82 C39 H83 109.00 . . . no
H82 C39 H84 109.00 . . . no
H83 C39 H84 109.00 . . . no
N37 C40 H85 109.00 . . . no
N37 C40 H86 109.00 . . . no
N37 C40 H87 109.00 . . . no
H85 C40 H86 109.00 . . . no
H85 C40 H87 109.00 . . . no
H86 C40 H87 109.00 . . . no
C43 N42 C44 122.29(1) . . . yes
C43 N42 C45 118.50(2) . . . yes
C44 N42 C45 119.20(2) . . . yes
O41 C43 N42 121.05(2) . . . yes
O41 C43 H88 119.00 . . . no
N42 C43 H88 120.00 . . . no
N42 C44 H89 109.00 . . . no
N42 C44 H90 109.00 . . . no
N42 C44 H91 109.00 . . . no
H89 C44 H90 109.00 . . . no
H89 C44 H91 109.00 . . . no
H90 C44 H91 109.00 . . . no
N42 C45 H92 109.00 . . . no
N42 C45 H93 109.00 . . . no
N42 C45 H94 109.00 . . . no
H92 C45 H93 109.00 . . . no
H92 C45 H94 109.00 . . . no
H93 C45 H94 109.00 . . . no
C48 N47 C49 121.86(2) . . . yes
C48 N47 C50 118.22(1) . . . yes
C49 N47 C50 119.91(2) . . . yes
O46 C48 N47 120.63(1) . . . yes
O46 C48 H95 119.00 . . . no
N47 C48 H95 120.00 . . . no
N47 C49 H96 109.00 . . . no
N47 C49 H97 109.00 . . . no
N47 C49 H98 109.00 . . . no
H96 C49 H97 109.00 . . . no
H96 C49 H98 109.00 . . . no
H97 C49 H98 109.00 . . . no
N47 C50 H99 109.00 . . . no
N47 C50 H100 109.00 . . . no
N47 C50 H101 109.00 . . . no
H99 C50 H100 109.00 . . . no
H99 C50 H101 109.00 . . . no
H100 C50 H101 109.00 . . . no

loop_
_geom_bond_atom_site_label_1
_geom_bond_atom_site_label_2
_geom_bond_distance
_geom_bond_site_symmetry_1
_geom_bond_site_symmetry_2
_geom_bond_publ_flag
Zr1 O3 2.2963(8) . . yes
Zr1 O4 2.2972(8) . . yes
Zr1 O10 2.1319(7) . . yes
Zr1 O11 2.1806(7) . . yes
Zr1 O12 2.1662(7) . . yes
Zr1 O102 2.1842(7) . . yes
Zr1 O9 2.2981(8) . 2_555 yes
Zr1 O11 2.1842(7) . 2_555 yes
Zr2 O5 2.1802(7) . . yes
Zr2 O6 2.2957(8) . . yes
Zr2 O8 2.1314(7) . . yes
Zr2 O103 2.1853(7) . . yes
Zr2 O7 2.1811(7) . 3_665 yes
Zr2 O12 2.1842(7) . 7_555 yes
Zr2 O11 2.1664(7) . 8_555 yes
Zr2 O12 2.1818(7) . 8_555 yes
O3 C18 1.3030(4) . . yes
O5 C20 1.3003(4) . . yes
O7 C20 1.3003(4) . . yes
O9 C18 1.3017(4) . . yes
N13 C14 1.4345(5) . . yes
N13 C22 1.4588(5) . . yes
C14 C15 1.4036(5) . . no
C14 C19 1.3912(5) . . no
C15 C21 1.3925(5) . . no
C16 C17 1.4036(5) . . no
C16 C21 1.3899(5) . . no
C17 C19 1.3938(5) . . no
C18 C19 1.5274(5) . . no
C20 C21 1.5303(5) . . no
C22 C27 1.5429(5) . . no
C23 C24 1.5418(5) . . no
C23 C29 1.5454(5) . . no
C24 C25 1.5414(5) . . no
C25 C26 1.5368(5) . . no
C26 C27 1.5364(5) . . no
O28 C33 1.2131(4) . . yes
C29 C30 1.5536(5) . . no
C30 C31 1.5426(5) . . no
C15 H52 1.1400 . . no
C16 H53 1.1400 . . no
C17 H54 1.1400 . . no
C22 H55 1.1400 . . no
C22 H56 1.1400 . . no
C23 H57 1.1400 . . no
C23 H58 1.1400 . . no
C24 H60 1.1400 . . no
C24 H59 1.1400 . . no
C25 H62 1.1400 . . no
C25 H61 1.1400 . . no
C26 H63 1.1400 . . no
C26 H64 1.1400 . . no
C27 H65 1.1400 . . no
C27 H66 1.1400 . . no
C29 H68 1.1400 . . no
C29 H67 1.1400 . . no
C30 H69 1.1400 . . no
C30 H70 1.1400 . . no
C31 H72 1.1400 . . no
C31 H73 1.1400 . . no
C31 H71 1.1400 . . no
N32 C33 1.4263(5) . . yes
N32 C34 1.4558(5) . . yes
N32 C35 1.4434(5) . . yes
O36 C38 1.2050(4) . . yes
C33 H74 1.1400 . . no
C34 H76 1.1400 . . no
C34 H77 1.1400 . . no
C34 H75 1.1400 . . no
C35 H79 1.1400 . . no
C35 H80 1.1400 . . no
C35 H78 1.1400 . . no
N37 C38 1.4266(5) . . yes
N37 C39 1.4578(5) . . yes
N37 C40 1.4321(5) . . yes
O41 C43 1.2100(4) . . yes
C38 H81 1.1400 . . no
C39 H83 1.1400 . . no
C39 H84 1.1400 . . no
C39 H82 1.1400 . . no
C40 H86 1.1400 . . no
C40 H87 1.1400 . . no
C40 H85 1.1400 . . no
N42 C43 1.4348(5) . . yes
N42 C44 1.4552(5) . . yes
N42 C45 1.4366(5) . . yes
O46 C48 1.2114(4) . . yes
C43 H88 1.1400 . . no
C44 H90 1.1400 . . no
C44 H91 1.1400 . . no
C44 H89 1.1400 . . no
C45 H93 1.1400 . . no
C45 H94 1.1400 . . no
C45 H92 1.1400 . . no
N47 C48 1.4241(5) . . yes
N47 C49 1.4608(5) . . yes
N47 C50 1.4483(5) . . yes
C48 H95 1.1400 . . no
C49 H96 1.1400 . . no
C49 H97 1.1400 . . no
C49 H98 1.1400 . . no
C50 H99 1.1400 . . no
C50 H100 1.1400 . . no
C50 H101 1.1400 . . no

loop_
_geom_hbond_atom_site_label_D
_geom_hbond_atom_site_label_H
_geom_hbond_atom_site_label_A
_geom_hbond_distance_DH
_geom_hbond_distance_HA
_geom_hbond_distance_DA
_geom_hbond_angle_DHA
_geom_hbond_site_symmetry_A
_geom_hbond_publ_flag
C22 H55 O3 1.1400 1.4900 2.1661(7) 110.00 . yes
C22 H55 O10 1.1400 1.9100 2.6514(9) 119.00 . yes
C25 H62 O4 1.1400 2.3600 3.1860(11) 128.00 . yes
C27 H65 O4 1.1400 1.9200 3.0029(10) 157.00 . yes
C27 H65 O10 1.1400 2.2900 2.9983(10) 118.00 . yes
C27 H66 O3 1.1400 2.1900 2.7121(9) 105.00 . yes
C27 H66 O9 1.1400 1.9200 2.7136(9) 123.00 2_555 yes
C31 H71 O3 1.1400 2.5100 3.4025(12) 134.00 2_555 yes
C31 H71 N13 1.1400 2.2100 3.1550(11) 139.00 2_555 yes

loop_
_geom_torsion_atom_site_label_1
_geom_torsion_atom_site_label_2
_geom_torsion_atom_site_label_3
_geom_torsion_atom_site_label_4
_geom_torsion
_geom_torsion_site_symmetry_1
_geom_torsion_site_symmetry_2
_geom_torsion_site_symmetry_3
_geom_torsion_site_symmetry_4
_geom_torsion_publ_flag
O4 Zr1 O3 C18 179.23 . . . . no
O10 Zr1 O3 C18 -115.80 . . . . no
O11 Zr1 O3 C18 -36.97 . . . . no
O12 Zr1 O3 C18 -69.85 . . . . no
O102 Zr1 O3 C18 35.58 . . . . no
O9 Zr1 O3 C18 115.40 2_555 . . . no
O11 Zr1 O3 C18 68.47 2_555 . . . no
O9 Zr1 O11 Zr2 154.17 2_555 . . 6_554 no
O11 Zr1 O11 Zr2 60.20 2_555 . . 6_554 no
O9 Zr1 O11 Zr1 -80.94 . 3_555 . . no
O102 Zr1 O11 Zr1 -0.07 . 3_555 . . no
O3 Zr1 O11 Zr1 -34.27 3_555 3_555 . . no
O4 Zr1 O11 Zr1 -159.24 3_555 3_555 . . no
O10 Zr1 O11 Zr1 152.39 3_555 3_555 . . no
O11 Zr1 O11 Zr1 59.82 3_555 3_555 . . no
O12 Zr1 O11 Zr1 119.92 3_555 3_555 . . no
O9 Zr1 O11 Zr2 159.06 . 3_555 . 6_554 no
O3 Zr1 O102 Zr1 159.16 . . . 2_555 no
O4 Zr1 O102 Zr1 34.15 . . . 2_555 no
O11 Zr1 O9 C18 37.01 . 3_555 . . no
O102 Zr1 O9 C18 -35.48 . 3_555 . . no
O3 Zr1 O9 C18 -115.35 3_555 3_555 . . no
O4 Zr1 O9 C18 116.91 3_555 3_555 . . no
O10 Zr1 O9 C18 -179.31 3_555 3_555 . . no
O11 Zr1 O9 C18 -68.31 3_555 3_555 . . no
O12 Zr1 O9 C18 69.89 3_555 3_555 . . no
O3 Zr1 O11 Zr1 80.94 . . . 3_555 no
O4 Zr1 O11 Zr1 -154.05 . . . 3_555 no
O10 Zr1 O11 Zr1 160.05 . . . 3_555 no
O12 Zr1 O11 Zr1 -119.88 . . . 3_555 no
O102 Zr1 O11 Zr1 0.06 . . . 3_555 no
O9 Zr1 O11 Zr1 34.19 2_555 . . 3_555 no
O11 Zr1 O11 Zr1 -59.78 2_555 . . 3_555 no
O3 Zr1 O11 Zr2 -159.08 . . . 6_554 no
O4 Zr1 O11 Zr2 -34.07 . . . 6_554 no
O10 Zr1 O11 Zr2 -79.97 . . . 6_554 no
O12 Zr1 O11 Zr2 0.10 . . . 6_554 no
O102 Zr1 O11 Zr2 120.04 . . . 6_554 no
O12 Zr1 O102 Zr1 -59.98 . . . 2_555 no
O3 Zr1 O12 Zr2 154.20 . . . 4_444 no
O4 Zr1 O12 Zr2 -80.75 . . . 4_444 no
O10 Zr1 O12 Zr2 -159.78 . . . 4_444 no
O11 Zr1 O12 Zr2 120.04 . . . 4_444 no
O102 Zr1 O12 Zr2 60.02 . . . 4_444 no
O9 Zr1 O12 Zr2 -34.05 2_555 . . 4_444 no
O11 Zr1 O12 Zr2 0.08 2_555 . . 4_444 no
O3 Zr1 O12 Zr2 34.06 . . . 6_554 no
O4 Zr1 O12 Zr2 159.11 . . . 6_554 no
O10 Zr1 O12 Zr2 80.08 . . . 6_554 no
O11 Zr1 O12 Zr2 -0.10 . . . 6_554 no
O102 Zr1 O12 Zr2 -60.12 . . . 6_554 no
O10 Zr1 O102 Zr1 -152.36 . . . 2_555 no
O11 Zr1 O102 Zr1 -120.06 . . . 2_555 no
O9 Zr1 O102 Zr1 80.77 . 3_555 . . no
O11 Zr1 O102 Zr1 0.06 . 3_555 . . no
O3 Zr1 O102 Zr1 -80.84 . . . 3_555 no
O4 Zr1 O102 Zr1 154.15 . . . 3_555 no
O10 Zr1 O102 Zr1 -32.36 . . . 3_555 no
O11 Zr1 O102 Zr1 -0.06 . . . 3_555 no
O12 Zr1 O102 Zr1 60.02 . . . 3_555 no
O11 Zr1 O12 Zr2 -120.06 2_555 . . 6_554 no
O9 Zr1 O12 Zr2 -154.19 2_555 . . 6_554 no
O8 Zr2 O5 C20 -115.87 . . . . no
O6 Zr2 O7 C20 116.99 2_655 2_655 . . no
O12 Zr2 O11 Zr1 -120.02 3_555 6_554 . . no
O5 Zr2 O11 Zr1 32.68 6_554 6_554 . . no
O12 Zr2 O11 Zr1 -0.10 . 6_554 . . no
O6 Zr2 O5 C20 179.33 . . . . no
O11 Zr2 O12 Zr1 -0.08 2_555 4_444 . . no
O12 Zr2 O12 Zr1 -60.18 2_555 4_444 . . no
O103 Zr2 O5 C20 35.77 . . . . no
O7 Zr2 O5 C20 114.85 3_665 . . . no
O12 Zr2 O5 C20 67.41 7_555 . . . no
O11 Zr2 O5 C20 -68.65 8_555 . . . no
O12 Zr2 O5 C20 -36.98 8_555 . . . no
O103 Zr2 O7 C20 -35.72 . 2_655 . . no
O5 Zr2 O7 C20 -114.82 2_655 2_655 . . no
O6 Zr2 O12 Zr1 -34.06 6_554 6_554 . . no
O8 Zr2 O12 Zr1 -79.99 6_554 6_554 . . no
O11 Zr2 O12 Zr2 -119.89 . 6_554 . 4_444 no
O8 Zr2 O7 C20 -179.39 2_655 2_655 . . no
O12 Zr2 O7 C20 36.99 8_555 2_655 . . no
O6 Zr2 O11 Zr1 159.13 6_554 6_554 . . no
O8 Zr2 O11 Zr1 80.06 6_554 6_554 . . no
O12 Zr2 O11 Zr1 120.00 . 6_554 . 3_555 no
O5 Zr2 O12 Zr1 -152.82 4_444 4_444 . . no
O6 Zr2 O12 Zr1 80.78 4_444 4_444 . . no
O8 Zr2 O12 Zr1 32.32 4_444 4_444 . . no
O7 Zr2 O12 Zr1 159.62 6_554 4_444 . . no
O11 Zr2 O12 Zr1 0.10 . 6_554 . . no
O12 Zr2 O12 Zr1 60.21 3_555 6_554 . . no
O5 Zr2 O12 Zr1 -159.62 6_554 6_554 . . no
O5 Zr2 O103 Zr2 -80.25 . . . 2_655 no
O6 Zr2 O103 Zr2 154.14 . . . 2_655 no
O8 Zr2 O103 Zr2 -32.31 . . . 2_655 no
O5 Zr2 O103 Zr2 159.73 . . . 3_665 no
O6 Zr2 O103 Zr2 34.12 . . . 3_665 no
O8 Zr2 O103 Zr2 -152.33 . . . 3_665 no
O7 Zr2 O103 Zr2 80.21 . 2_655 . . no
Zr1 O3 C18 O9 1.60 . . . . no
Zr1 O3 C18 C19 179.96 . . . . no
Zr2 O5 C20 C21 -179.93 . . . . no
Zr2 O5 C20 O7 1.39 . . . . no
Zr2 O7 C20 O5 -1.43 2_655 . . . no
Zr2 O7 C20 C21 179.89 2_655 . . . no
Zr1 O9 C18 O3 -1.67 3_555 . . . no
Zr1 O9 C18 C19 179.97 3_555 . . . no
C14 N13 C22 C27 147.16 . . . . no
C22 N13 C14 C15 134.06 . . . . no
C22 N13 C14 C19 -48.07 . . . . no
N13 C14 C19 C18 0.04 . . . . no
C15 C14 C19 C17 -3.47 . . . . no
C15 C14 C19 C18 177.98 . . . . no
N13 C14 C19 C17 178.58 . . . . no
C19 C14 C15 C21 3.19 . . . . no
N13 C14 C15 C21 -178.80 . . . . no
C14 C15 C21 C20 178.07 . . . . no
C14 C15 C21 C16 -3.69 . . . . no
C17 C16 C21 C15 3.69 . . . . no
C17 C16 C21 C20 -178.07 . . . . no
C21 C16 C17 C19 -3.19 . . . . no
C16 C17 C19 C18 -177.98 . . . . no
C16 C17 C19 C14 3.47 . . . . no
O3 C18 C19 C17 -178.62 . . . . no
O9 C18 C19 C14 178.62 . . . . no
O3 C18 C19 C14 0.08 . . . . no
O9 C18 C19 C17 -0.09 . . . . no
O5 C20 C21 C15 -0.19 . . . . no
O7 C20 C21 C15 178.63 . . . . no
O7 C20 C21 C16 0.20 . . . . no
O5 C20 C21 C16 -178.62 . . . . no
N13 C22 C27 C26 76.12 . . . . no
C29 C23 C24 C25 29.31 . . . . no
C24 C23 C29 C30 171.72 . . . . no
C23 C24 C25 C26 -142.90 . . . . no
C24 C25 C26 C27 138.36 . . . . no
C25 C26 C27 C22 152.57 . . . . no
C23 C29 C30 C31 -142.80 . . . . no
